data_2021924
loop_
_publ_author_name
'Abdallah, Amal'
'Ammar, Souad'
'Ban, Voraksmy'
'Sibille, Romain'
'Francois, Michel'

_publ_section_title
;
 &#x000D; Ab initio structure determination of
 [Eu5(C2H4O2)6(CH3CO2)3]&#x000D; n&#x000D; by X-ray powder diffraction
;
_journal_coeditor_code RA5042SUP1
_journal_issue 6
_journal_name_full 'Acta Crystallographica Section B Structural Science, Crystal Engineering and Materials'
_journal_page_first 592
_journal_paper_doi 10.1107/S2052520618012982
_journal_volume 74
_journal_year 2018
_chemical_formula_moiety 'C18 H33 Eu5 O18'
_chemical_formula_structural '(Eu2+)3 (Eu3+)2[(C2H5O2)-]3[(C2H4O2)2-]3[(CH3COO)-]3'
_chemical_formula_sum 'C18 H33 Eu5 O18'
_chemical_formula_weight 1297.29
_space_group_IT_number 230
_space_group_name_Hall '-I 4bd 2c 3'
_space_group_name_H-M_alt 'I a -3 d'
_symmetry_cell_setting cubic
_symmetry_space_group_name_Hall '-I 4bd 2c 3'
_symmetry_space_group_name_H-M 'I a -3 d'
_cell_angle_alpha 90.00000
_cell_angle_beta 90.00000
_cell_angle_gamma 90.00000
_cell_formula_units_Z 32
_cell_length_a 28.7121(3)
_cell_length_b 28.7121(3)
_cell_length_c 28.7121(3)
_cell_measurement_temperature 293
_cell_volume 23669.8(4)
_computing_molecular_graphics DIAMOND
_computing_publication_material WORD
_computing_structure_refinement FULLPROF
_computing_structure_solution FOX
_diffrn_ambient_temperature 293
_diffrn_measurement_device_type 'CRISTAL  Beamline, SOLEIL'
_diffrn_radiation_type Synchrotron
_diffrn_radiation_wavelength 0.776651
_diffrn_reflns_theta_max 47.0
_diffrn_reflns_theta_min 2.0016
_diffrn_source 'CRISTAL  Beamline, SOLEIL'
_exptl_absorpt_coefficient_mu 13.196
_exptl_crystal_colour white
_exptl_crystal_density_diffrn 2.912
_exptl_crystal_F_000 19200
_pd_block_diffractogram_id GL68_sls_Ia-3d_fox_3Eu_2EG_1Ac_Eufixe
_pd_char_colour white
_pd_char_particle_morphology plate-like
_pd_instr_location ' ?'
_pd_meas_2theta_range_inc 0.003602
_pd_meas_2theta_range_max 60.00120
_pd_meas_2theta_range_min 2.00160
_pd_meas_number_of_points 16112
_pd_meas_scan_method step
_pd_proc_2theta_range_inc 0.003602
_pd_proc_2theta_range_max 60.0064
_pd_proc_2theta_range_min 2.0068
_pd_proc_ls_pref_orient_corr ' ?'
_pd_proc_ls_profile_function pseudo-Voigt
_pd_proc_ls_prof_R_factor 0.026
_pd_proc_ls_prof_wR_expected 0.0036
_pd_proc_ls_prof_wR_factor 0.029
_pd_proc_wavelength 0.776651
_pd_spec_mounting
; 
powder in a glass capillary 
;
_pd_spec_mount_mode transmission
_pd_spec_shape cylinder
_pd_spec_size_thick 0.5
_refine_ls_goodness_of_fit_all 68.1
_refine_ls_hydrogen_treatment noref
_refine_ls_number_parameters 53
_refine_ls_number_reflns 2499
_refine_ls_number_restraints 16
_refine_ls_R_I_factor 0.076
_cod_data_source_file ra5042sup1.cif
_cod_data_source_block I
_cod_depositor_comments
;
The following automatic conversions were performed:

data item '_symmetry_cell_setting' value 'Cubic' was changed to
'cubic' in accordance with the
/home/saulius/struct/COD-crude-data/automatic-downloads/DataCite-retrospective/IUCr/depositions/lib/dictionaries/cif_core.dic
dictionary named 'cif_core.dic' version 2.4.2 last updated on
2011-04-26.

Automatic conversion script
Id: cif_fix_values 7556 2019-12-06 15:28:31Z antanas 
;
_cod_original_cell_volume 23669.7(4)
_cod_database_code 2021924
_pd_proc_ls_prof_cr_factor 0.010
_pd_proc_ls_prof_cwr_factor 0.013
_pd_proc_ls_prof_cwr_expected 0.0158
_pd_proc_ls_prof_chi2 68.1224
_pd_proc_ls_prof_echi2 68.4655

loop_
_symmetry_equiv_pos_as_xyz
x,y,z
x+1/2,-y+1/2,-z
-x,y+1/2,-z+1/2
-x+1/2,-y,z+1/2
y,z,x
-y+1/2,-z,x+1/2
y+1/2,-z+1/2,-x
-y,z+1/2,-x+1/2
z,x,y
-z,x+1/2,-y+1/2
-z+1/2,-x,y+1/2
z+1/2,-x+1/2,-y
y+1/4,x+1/4,z+1/4
-y+3/4,x+3/4,-z+1/4
y+3/4,-x+1/4,-z+3/4
-y+1/4,-x+3/4,z+3/4
z+1/4,y+1/4,x+1/4
-z+1/4,-y+3/4,x+3/4
-z+3/4,y+3/4,-x+1/4
z+3/4,-y+1/4,-x+3/4
x+1/4,z+1/4,y+1/4
x+3/4,-z+1/4,-y+3/4
-x+1/4,-z+3/4,y+3/4
-x+3/4,z+3/4,-y+1/4
-x,-y,-z
-x+1/2,y+1/2,z
x,-y+1/2,z+1/2
x+1/2,y,-z+1/2
-y,-z,-x
y+1/2,z,-x+1/2
-y+1/2,z+1/2,x
y,-z+1/2,x+1/2
-z,-x,-y
z,-x+1/2,y+1/2
z+1/2,x,-y+1/2
-z+1/2,x+1/2,y
-y+3/4,-x+3/4,-z+3/4
y+1/4,-x+1/4,z+3/4
-y+1/4,x+3/4,z+1/4
y+3/4,x+1/4,-z+1/4
-z+3/4,-y+3/4,-x+3/4
z+3/4,y+1/4,-x+1/4
z+1/4,-y+1/4,x+3/4
-z+1/4,y+3/4,x+1/4
-x+3/4,-z+3/4,-y+3/4
-x+1/4,z+3/4,y+1/4
x+3/4,z+1/4,-y+1/4
x+1/4,-z+1/4,y+3/4
x+1/2,y+1/2,z+1/2
x,-y,-z+1/2
-x+1/2,y,-z
-x,-y+1/2,z
y+1/2,z+1/2,x+1/2
-y,-z+1/2,x
y,-z,-x+1/2
-y+1/2,z,-x
z+1/2,x+1/2,y+1/2
-z+1/2,x,-y
-z,-x+1/2,y
z,-x,-y+1/2
y+3/4,x+3/4,z+3/4
-y+1/4,x+1/4,-z+3/4
y+1/4,-x+3/4,-z+1/4
-y+3/4,-x+1/4,z+1/4
z+3/4,y+3/4,x+3/4
-z+3/4,-y+1/4,x+1/4
-z+1/4,y+1/4,-x+3/4
z+1/4,-y+3/4,-x+1/4
x+3/4,z+3/4,y+3/4
x+1/4,-z+3/4,-y+1/4
-x+3/4,-z+1/4,y+1/4
-x+1/4,z+1/4,-y+3/4
-x+1/2,-y+1/2,-z+1/2
-x,y,z+1/2
x+1/2,-y,z
x,y+1/2,-z
-y+1/2,-z+1/2,-x+1/2
y,z+1/2,-x
-y,z,x+1/2
y+1/2,-z,x
-z+1/2,-x+1/2,-y+1/2
z+1/2,-x,y
z,x+1/2,-y
-z,x,y+1/2
-y+1/4,-x+1/4,-z+1/4
y+3/4,-x+3/4,z+1/4
-y+3/4,x+1/4,z+3/4
y+1/4,x+3/4,-z+3/4
-z+1/4,-y+1/4,-x+1/4
z+1/4,y+3/4,-x+3/4
z+3/4,-y+3/4,x+1/4
-z+3/4,y+1/4,x+3/4
-x+1/4,-z+1/4,-y+1/4
-x+3/4,z+1/4,y+3/4
x+1/4,z+3/4,-y+3/4
x+3/4,-z+3/4,y+1/4

loop_
_atom_site_label
_atom_site_fract_x
_atom_site_fract_y
_atom_site_fract_z
_atom_site_U_iso_or_equiv
_atom_site_occupancy
_atom_site_adp_type
_atom_site_type_symbol
Eu1 0.08552(5) 0.89895(5) 0.99515(5) 0.0450(3) 1.00000 Uiso Eu
Eu2 0.13950(5) 0.88951(5) 0.87500 0.0494(6) 1.00000 Uiso Eu
Eu3 0.00000 0.00000 0.00000 0.0460(10) 1.0000 Uiso Eu
C2 0.0685(7) 0.0289(4) 0.8082(3) 0.026(3) 1.00000 Uiso C
H2A 0.03840 0.01333 0.80632 0.02596 1.00000 Uiso H
H2B 0.09279 0.00621 0.80331 0.02596 1.00000 Uiso H
C3 0.0713(6) 0.0671(4) 0.7726(4) 0.026(3) 1.00000 Uiso C
H3A 0.08312 0.05411 0.74357 0.02596 1.00000 Uiso H
H3B 0.04020 0.07885 0.76639 0.02596 1.00000 Uiso H
O4 0.1005(4) 0.1054(4) 0.7860(4) 0.026(3) 1.00000 Uiso O
O5 0.0736(4) 0.0514(4) 0.8515(3) 0.026(3) 1.00000 Uiso O
C6 0.0651(8) 0.7565(4) 0.9322(7) 0.074(4) 1.00000 Uiso C
H6A 0.09267 0.74190 0.91897 0.07530 1.00000 Uiso H
H6B 0.03989 0.75309 0.91059 0.07530 1.00000 Uiso H
H6C 0.05767 0.74135 0.96087 0.07530 1.00000 Uiso H
C7 0.0751(6) 0.8088(4) 0.9407(7) 0.074(4) 1.00000 Uiso C
O8 0.0474(4) 0.8304(4) 0.9710(4) 0.074(4) 1.00000 Uiso O
O9 0.1135(4) 0.8306(5) 0.9216(5) 0.074(4) 1.00000 Uiso O
C12 0.0198(4) 0.9164(4) 0.8947(7) 0.057(3) 1.00000 Uiso C
H12A 0.00441 0.90075 0.91693 0.05637 1.00000 Uiso H
H12B 0.02394 0.89679 0.86787 0.05637 1.00000 Uiso H
C13 -0.0060(6) 0.9597(3) 0.8822(5) 0.057(3) 1.00000 Uiso C
H13A 0.00361 0.97015 0.85122 0.05637 1.00000 Uiso H
H13B -0.03637 0.95472 0.88212 0.05637 1.00000 Uiso H
O14 0.0072(5) 0.9958(4) 0.9166(4) 0.057(3) 1.00000 Uiso O
O15 0.0652(3) 0.9327(5) 0.9129(4) 0.057(3) 1.00000 Uiso O

loop_
_atom_type_symbol
_atom_type_scat_Cromer_Mann_a1
_atom_type_scat_Cromer_Mann_b1
_atom_type_scat_Cromer_Mann_a2
_atom_type_scat_Cromer_Mann_b2
_atom_type_scat_Cromer_Mann_a3
_atom_type_scat_Cromer_Mann_b3
_atom_type_scat_Cromer_Mann_a4
_atom_type_scat_Cromer_Mann_b4
_atom_type_scat_Cromer_Mann_c
_atom_type_scat_dispersion_real
_atom_type_scat_dispersion_imag
_atom_type_scat_source
eu 24.62740 2.38790 19.08860 0.19420 13.76030 13.75460 2.92270 123.17400 2.57450 -0.54200 3.66900 International_Tables_for_Crystallography_Vol.C(1991)_Tables_6.1.1.4_and_6.1.1.5
c 2.31000 20.84390 1.02000 10.20750 1.58860 0.56870 0.86500 51.65120 0.21560 0.00200 0.00200 International_Tables_for_Crystallography_Vol.C(1991)_Tables_6.1.1.4_and_6.1.1.5
o 3.04850 13.27710 2.28680 5.70110 1.54630 0.32390 0.86700 32.90890 0.25080 0.00800 0.00600 International_Tables_for_Crystallography_Vol.C(1991)_Tables_6.1.1.4_and_6.1.1.5

loop_
_geom_angle_atom_site_label_1
_geom_angle_atom_site_label_2
_geom_angle_atom_site_label_3
_geom_angle
_geom_angle_site_symmetry_1
_geom_angle_site_symmetry_3
_geom_angle_publ_flag
C3 C2 O5 105.5(12) 1_555 1_555 yes
C2 C3 O4 113.9(15) 1_555 1_555 yes
C6 C7 O8 117.1(17) 1_555 1_555 yes
C6 C7 O9 121.4(18) 1_555 1_555 yes
O8 C7 O9 121.2(18) 1_555 1_555 yes
C13 C12 O15 105.9(15) 1_555 1_555 yes
C12 C13 O14 108.3(13) 1_555 1_555 yes

loop_
_geom_bond_atom_site_label_1
_geom_bond_atom_site_label_2
_geom_bond_distance
_geom_bond_site_symmetry_2
_geom_bond_publ_flag
Eu1 O4 2.487(12) 39_555 yes
Eu1 O5 2.381(11) 33_666 yes
Eu1 O8 2.355(12) 1_555 yes
Eu1 O14 2.648(12) 5_456 yes
Eu1 O14 2.708(14) 33_667 yes
Eu1 O15 2.610(11) 1_555 yes
Eu1 O15 2.320(12) 33_667 yes
Eu2 O4 2.229(12) 23_565 yes
Eu2 O4 2.230(12) 33_666 yes
Eu2 O5 2.380(9) 23_565 yes
Eu2 O5 2.380(9) 33_666 yes
Eu2 O9 2.287(14) 1_555 yes
Eu2 O9 2.287(13) 88_456 yes
Eu2 O15 2.697(11) 1_555 yes
Eu2 O15 2.697(11) 88_456 yes
Eu3 O14 2.394(11) 1_544 yes
Eu3 O14 2.394(9) 5_445 yes
Eu3 O14 2.394(11) 9_454 yes
Eu3 O14 2.394(11) 25_566 yes
Eu3 O14 2.394(9) 29_665 yes
Eu3 O14 2.394(11) 33_656 yes
C2 C3 1.502(15) 1_555 yes
C2 O5 1.409(13) 1_555 yes
C3 O4 1.439(18) 1_555 yes
C6 C7 1.545(17) 1_555 yes
C7 O8 1.33(2) 1_555 yes
C7 O9 1.38(2) 1_555 yes
C12 C13 1.493(17) 1_555 yes
C12 O15 1.479(16) 1_555 yes
C13 O14 1.488(16) 1_555 yes

loop_
_geom_contact_atom_site_label_1
_geom_contact_atom_site_label_2
_geom_contact_distance
_geom_contact_site_symmetry_2
_geom_contact_publ_flag
O5 O15 2.608(15) 29_666 yes
